data_7244304
loop_
_publ_author_name
'Cheplakova, Anastasia M.'
'Samsonenko, Denis G.'
'Lazarenko, Vladimir'
'Dorovatovskii, Pavel'
'Zubavichus, Yan'
'Khrustalev, Victor N.'
'Rakhmanova, Marianna I.'
'Fedin, Vladimir P.'

_publ_section_title
;
 Synthesis, supramolecular isomerism, and photoluminescence of
 scandium(III) complexes with tetrafluoroterephthalate ligand
;
_journal_name_full CrystEngComm
_journal_paper_doi 10.1039/D1CE01689J
_journal_year 2022
_chemical_formula_sum 'C16 H18 F8 K O17 Sc'
_chemical_formula_weight 718.36
_space_group_crystal_system orthorhombic
_space_group_IT_number 70
_space_group_name_Hall '-F 2uv 2vw'
_space_group_name_H-M_alt 'F d d d :2'
_atom_sites_solution_hydrogens difmap
_atom_sites_solution_primary dual
_atom_sites_solution_secondary difmap
_audit_creation_method SHELXL-2018/3
_audit_update_record
;
2021-12-01 deposited with the CCDC.	2022-01-26 downloaded from the CCDC.
;
_cell_angle_alpha 90
_cell_angle_beta 90
_cell_angle_gamma 90
_cell_formula_units_Z 8
_cell_length_a 8.9823(2)
_cell_length_b 11.4355(4)
_cell_length_c 48.3424(13)
_cell_measurement_reflns_used 10088
_cell_measurement_temperature 150(2)
_cell_measurement_theta_max 28.85
_cell_measurement_theta_min 2.40
_cell_volume 4965.6(2)
_computing_cell_refinement 'CrysAlisPro 1.171.40.82a (Rigaku OD, 2020)'
_computing_data_collection 'CrysAlisPro 1.171.40.82a (Rigaku OD, 2020)'
_computing_data_reduction 'CrysAlisPro 1.171.40.82a (Rigaku OD, 2020)'
_computing_molecular_graphics 'ShelXle (H\"ubschle, 2011)'
_computing_publication_material 'CIFTAB (Sheldrick, 2015)'
_computing_structure_refinement 'SHELXL-2018 (Sheldrick, 2015)'
_computing_structure_solution 'SHELXT-2018 (Sheldrick, 2015)'
_diffrn_ambient_temperature 150(2)
_diffrn_detector 'CCD plate'
_diffrn_detector_area_resol_mean 10.6
_diffrn_detector_type AtlasS2
_diffrn_measured_fraction_theta_full 0.999
_diffrn_measured_fraction_theta_max 0.932
_diffrn_measurement_device 'four-circle diffractometer'
_diffrn_measurement_device_type 'New Xcalibur, AtlasS2'
_diffrn_measurement_method '\w scans'
_diffrn_radiation_monochromator graphite
_diffrn_radiation_probe x-ray
_diffrn_radiation_source 'fine-focus sealed tube'
_diffrn_radiation_type MoK\a
_diffrn_radiation_wavelength 0.71073
_diffrn_reflns_av_R_equivalents 0.0135
_diffrn_reflns_av_unetI/netI 0.0077
_diffrn_reflns_Laue_measured_fraction_full 0.999
_diffrn_reflns_Laue_measured_fraction_max 0.932
_diffrn_reflns_limit_h_max 9
_diffrn_reflns_limit_h_min -11
_diffrn_reflns_limit_k_max 14
_diffrn_reflns_limit_k_min -15
_diffrn_reflns_limit_l_max 65
_diffrn_reflns_limit_l_min -61
_diffrn_reflns_number 10025
_diffrn_reflns_point_group_measured_fraction_full 0.999
_diffrn_reflns_point_group_measured_fraction_max 0.932
_diffrn_reflns_theta_full 25.500
_diffrn_reflns_theta_max 29.035
_diffrn_reflns_theta_min 2.914
_diffrn_source 'sealed X-ray tube'
_exptl_absorpt_coefficient_mu 0.607
_exptl_absorpt_correction_T_max 1.00000
_exptl_absorpt_correction_T_min 0.95265
_exptl_absorpt_correction_type multi-scan
_exptl_absorpt_process_details
;
CrysAlisPro 1.171.40.82a (Rigaku Oxford Diffraction, 2020)
Empirical absorption correction using spherical harmonics,
implemented in SCALE3 ABSPACK scaling algorithm.
;
_exptl_crystal_colour colorless
_exptl_crystal_density_diffrn 1.922
_exptl_crystal_description block
_exptl_crystal_F_000 2896
_exptl_crystal_size_max 0.23
_exptl_crystal_size_mid 0.21
_exptl_crystal_size_min 0.13
_refine_diff_density_max 0.506
_refine_diff_density_min -0.324
_refine_diff_density_rms 0.050
_refine_ls_extinction_method none
_refine_ls_goodness_of_fit_ref 1.074
_refine_ls_hydrogen_treatment refxyz
_refine_ls_matrix_type full
_refine_ls_number_parameters 124
_refine_ls_number_reflns 1542
_refine_ls_number_restraints 12
_refine_ls_restrained_S_all 1.070
_refine_ls_R_factor_all 0.0230
_refine_ls_R_factor_gt 0.0221
_refine_ls_shift/su_max 0.001
_refine_ls_shift/su_mean 0.000
_refine_ls_structure_factor_coef Fsqd
_refine_ls_weighting_details 'w=1/[\s^2^(Fo^2^)+(0.0350P)^2^+9.1272P] where P=(Fo^2^+2Fc^2^)/3'
_refine_ls_weighting_scheme calc
_refine_ls_wR_factor_gt 0.0637
_refine_ls_wR_factor_ref 0.0642
_reflns_Friedel_coverage 0.000
_reflns_number_gt 1477
_reflns_number_total 1542
_reflns_threshold_expression 'I > 2\s(I)'
_cod_data_source_file d1ce01689j2.cif
_cod_data_source_block sn987
_cod_original_sg_symbol_H-M 'F d d d'
_cod_database_code 7244304
_shelx_shelxl_version_number 2018/3
_shelx_space_group_comment
;
The symmetry employed for this shelxl refinement is uniquely defined
by the following loop, which should always be used as a source of
symmetry information in preference to the above space-group names.
They are only intended as comments.
;
_shelx_estimated_absorpt_t_min 0.873
_shelx_estimated_absorpt_t_max 0.925

loop_
_space_group_symop_operation_xyz
'x, y, z'
'-x+3/4, -y+3/4, z'
'-x+3/4, y, -z+3/4'
'x, -y+3/4, -z+3/4'
'x, y+1/2, z+1/2'
'-x+3/4, -y+5/4, z+1/2'
'-x+3/4, y+1/2, -z+5/4'
'x, -y+5/4, -z+5/4'
'x+1/2, y, z+1/2'
'-x+5/4, -y+3/4, z+1/2'
'-x+5/4, y, -z+5/4'
'x+1/2, -y+3/4, -z+5/4'
'x+1/2, y+1/2, z'
'-x+5/4, -y+5/4, z'
'-x+5/4, y+1/2, -z+3/4'
'x+1/2, -y+5/4, -z+3/4'
'-x, -y, -z'
'x-3/4, y-3/4, -z'
'x-3/4, -y, z-3/4'
'-x, y-3/4, z-3/4'
'-x, -y+1/2, -z+1/2'
'x-3/4, y-1/4, -z+1/2'
'x-3/4, -y+1/2, z-1/4'
'-x, y-1/4, z-1/4'
'-x+1/2, -y, -z+1/2'
'x-1/4, y-3/4, -z+1/2'
'x-1/4, -y, z-1/4'
'-x+1/2, y-3/4, z-1/4'
'-x+1/2, -y+1/2, -z'
'x-1/4, y-1/4, -z'
'x-1/4, -y+1/2, z-3/4'
'-x+1/2, y-1/4, z-3/4'

loop_
_atom_site_label
_atom_site_type_symbol
_atom_site_fract_x
_atom_site_fract_y
_atom_site_fract_z
_atom_site_U_iso_or_equiv
_atom_site_adp_type
_atom_site_occupancy
_atom_site_site_symmetry_order
_atom_site_calc_flag
_atom_site_refinement_flags_posn
_atom_site_refinement_flags_adp
_atom_site_refinement_flags_occupancy
_atom_site_disorder_assembly
_atom_site_disorder_group
Sc1 Sc 0.375000 0.875000 0.375000 0.00876(10) Uani 1 4 d S T P . .
K1 K 0.125000 0.625000 0.18571(8) 0.0165(3) Uani 0.5 2 d S TU P A 1
O1M O 0.55203(9) 0.99513(7) 0.38502(2) 0.01510(17) Uani 1 1 d D . . . .
H11M H 0.5834(17) 1.0075(14) 0.4015(2) 0.018 Uiso 1 1 d D U . . .
H12M H 0.6215(14) 1.0097(13) 0.3735(3) 0.018 Uiso 1 1 d D U . . .
O2M O 0.21341(11) 0.45282(8) 0.14883(2) 0.0236(2) Uani 1 1 d D . . . .
H21M H 0.215(2) 0.3873(10) 0.1573(3) 0.028 Uiso 1 1 d D U . . .
H22M H 0.149(3) 0.447(3) 0.1357(5) 0.028 Uiso 0.5 1 d D U P B 1
H23M H 0.204(4) 0.500(2) 0.1624(5) 0.028 Uiso 0.5 1 d D U P C 2
O1 O 0.30644(8) 0.79598(6) 0.33361(2) 0.01313(17) Uani 1 1 d . . . . .
O2 O 0.35695(9) 0.77793(7) 0.18764(2) 0.01553(17) Uani 1 1 d . . . . .
C1 C 0.375000 0.875000 0.32068(3) 0.0108(3) Uani 1 2 d S T P . .
C2 C 0.375000 0.875000 0.28962(3) 0.0108(3) Uani 1 2 d S T P . .
C3 C 0.26133(11) 0.82266(9) 0.27446(2) 0.0129(2) Uani 1 1 d . . . . .
C4 C 0.26198(11) 0.82313(9) 0.24580(2) 0.0136(2) Uani 1 1 d . . . . .
C5 C 0.375000 0.875000 0.23063(3) 0.0112(3) Uani 1 2 d S T P . .
C6 C 0.375000 0.875000 0.19900(3) 0.0113(3) Uani 1 2 d S T P A .
F1 F 0.14510(8) 0.77277(7) 0.28704(2) 0.02240(17) Uani 1 1 d . . . . .
F2 F 0.14597(8) 0.77361(7) 0.23264(2) 0.02453(18) Uani 1 1 d . . . . .
O1W O 0.125000 0.625000 0.1805(2) 0.022(2) Uani 0.5 2 d DS TU P D 2
H11W H 0.199(3) 0.650(3) 0.1901(6) 0.026 Uiso 0.5 1 d D U P E 2

loop_
_atom_site_aniso_label
_atom_site_aniso_U_11
_atom_site_aniso_U_22
_atom_site_aniso_U_33
_atom_site_aniso_U_23
_atom_site_aniso_U_13
_atom_site_aniso_U_12
Sc1 0.01108(18) 0.01018(18) 0.00501(17) 0.000 0.000 0.000
K1 0.0202(6) 0.0143(6) 0.0150(9) 0.000 0.000 -0.0038(4)
O1M 0.0176(4) 0.0201(4) 0.0076(3) -0.0005(3) -0.0010(3) -0.0067(3)
O2M 0.0278(5) 0.0215(4) 0.0215(4) -0.0024(3) 0.0029(3) -0.0062(3)
O1 0.0167(4) 0.0149(4) 0.0079(3) 0.0007(3) 0.0009(3) -0.0028(3)
O2 0.0203(4) 0.0166(4) 0.0097(3) -0.0024(3) 0.0015(3) -0.0014(3)
C1 0.0116(6) 0.0132(7) 0.0075(6) 0.000 0.000 0.0020(5)
C2 0.0125(6) 0.0126(6) 0.0073(6) 0.000 0.000 0.0007(5)
C3 0.0126(5) 0.0170(5) 0.0092(4) -0.0003(4) 0.0023(3) -0.0030(4)
C4 0.0130(5) 0.0184(5) 0.0094(4) -0.0023(4) -0.0018(3) -0.0034(4)
C5 0.0135(7) 0.0125(6) 0.0075(6) 0.000 0.000 0.0017(5)
C6 0.0092(6) 0.0174(7) 0.0073(6) 0.000 0.000 0.0006(5)
F1 0.0188(3) 0.0377(4) 0.0107(3) -0.0010(3) 0.0032(2) -0.0154(3)
F2 0.0198(4) 0.0430(5) 0.0108(3) -0.0051(3) -0.0013(2) -0.0163(3)
O1W 0.025(2) 0.019(2) 0.022(5) 0.000 0.000 -0.0028(15)

loop_
_atom_type_symbol
_atom_type_description
_atom_type_scat_dispersion_real
_atom_type_scat_dispersion_imag
_atom_type_scat_source
C C 0.0033 0.0016 'International Tables Vol C Tables 4.2.6.8 and 6.1.1.4'
H H 0.0000 0.0000 'International Tables Vol C Tables 4.2.6.8 and 6.1.1.4'
O O 0.0106 0.0060 'International Tables Vol C Tables 4.2.6.8 and 6.1.1.4'
F F 0.0171 0.0103 'International Tables Vol C Tables 4.2.6.8 and 6.1.1.4'
K K 0.2009 0.2494 'International Tables Vol C Tables 4.2.6.8 and 6.1.1.4'
Sc Sc 0.2519 0.3716 'International Tables Vol C Tables 4.2.6.8 and 6.1.1.4'

loop_
_geom_angle_atom_site_label_1
_geom_angle_atom_site_label_2
_geom_angle_atom_site_label_3
_geom_angle
_geom_angle_site_symmetry_1
_geom_angle_site_symmetry_3
_geom_angle_publ_flag
O1M Sc1 O1M 84.98(4) 2_565 3 ?
O1M Sc1 O1M 84.98(4) 4_565 . ?
O1M Sc1 O1M 100.85(4) 3 . ?
O1M Sc1 O1M 100.85(4) 2_565 4_565 ?
O1M Sc1 O1M 154.04(4) 3 4_565 ?
O1M Sc1 O1M 154.04(4) 2_565 . ?
O1M Sc1 O1 75.25(3) 2_565 . ?
O1M Sc1 O1 75.25(3) 3 4_565 ?
O1M Sc1 O1 75.25(3) 4_565 3 ?
O1M Sc1 O1 75.26(3) . 2_565 ?
O1M Sc1 O1 75.50(3) . 4_565 ?
O1M Sc1 O1 75.50(3) 3 2_565 ?
O1M Sc1 O1 75.50(3) 2_565 3 ?
O1M Sc1 O1 75.50(3) 4_565 . ?
O1M Sc1 O1 81.73(3) . 3 ?
O1M Sc1 O1 81.74(3) 2_565 4_565 ?
O1M Sc1 O1 81.74(3) 4_565 2_565 ?
O1M Sc1 O1 81.74(3) 3 . ?
O1M Sc1 O1 130.44(3) . . ?
O1M Sc1 O1 130.44(3) 2_565 2_565 ?
O1M Sc1 O1 130.44(3) 4_565 4_565 ?
O1M Sc1 O1 130.44(3) 3 3 ?
O1M Sc1 C1 77.019(19) . 3 ?
O1M Sc1 C1 77.022(19) 2_565 3 ?
O1M Sc1 C1 77.022(19) 4_565 . ?
O1M Sc1 C1 77.022(19) 3 . ?
O1M Sc1 C1 102.978(19) 2_565 . ?
O1M Sc1 C1 102.978(19) 4_565 3 ?
O1M Sc1 C1 102.978(19) 3 3 ?
O1M Sc1 C1 102.981(19) . . ?
O1 Sc1 O1 57.32(4) 2_565 . ?
O1 Sc1 O1 57.32(4) 4_565 3 ?
O1 Sc1 O1 133.30(4) 3 . ?
O1 Sc1 O1 133.30(4) 4_565 2_565 ?
O1 Sc1 O1 148.66(4) 3 2_565 ?
O1 Sc1 O1 148.66(4) 4_565 . ?
O1 Sc1 C1 28.657(18) . . ?
O1 Sc1 C1 28.658(18) 4_565 3 ?
O1 Sc1 C1 28.658(18) 3 3 ?
O1 Sc1 C1 28.659(18) 2_565 . ?
O1 Sc1 C1 151.342(18) 2_565 3 ?
O1 Sc1 C1 151.342(18) 4_565 . ?
O1 Sc1 C1 151.342(18) 3 . ?
O1 Sc1 C1 151.343(18) . 3 ?
C1 Sc1 C1 180.0 3 . ?
O2M K1 O2M 99.96(13) 14_455 . ?
O2M K1 F1 76.92(3) 14_455 21_565 ?
O2M K1 F1 76.93(3) . 22_655 ?
O2M K1 F1 142.31(5) . 21_565 ?
O2M K1 F1 142.31(5) 14_455 22_655 ?
O2M K1 F2 96.18(3) . 14_455 ?
O2M K1 F2 96.18(3) 14_455 . ?
O2M K1 F2 156.84(7) . . ?
O2M K1 F2 156.84(7) 14_455 14_455 ?
O2M K1 H11W 99(3) . 14_455 ?
O2M K1 H11W 102(3) 14_455 14_455 ?
O2 K1 O2M 77.58(5) . 14_455 ?
O2 K1 O2M 77.58(5) 14_455 . ?
O2 K1 O2M 105.01(7) . . ?
O2 K1 O2M 105.01(7) 14_455 14_455 ?
O2 K1 O2 176.08(17) 14_455 . ?
O2 K1 F1 67.42(4) . 22_655 ?
O2 K1 F1 67.42(4) 14_455 21_565 ?
O2 K1 F1 110.73(6) . 21_565 ?
O2 K1 F1 110.73(6) 14_455 22_655 ?
O2 K1 F2 62.46(5) . . ?
O2 K1 F2 62.46(5) 14_455 14_455 ?
O2 K1 F2 114.07(11) . 14_455 ?
O2 K1 F2 114.07(11) 14_455 . ?
O2 K1 H11W 22(3) 14_455 14_455 ?
O2 K1 H11W 155(3) . 14_455 ?
F1 K1 F1 127.88(14) 22_655 21_565 ?
F1 K1 H11W 47(3) 21_565 14_455 ?
F1 K1 H11W 116(3) 22_655 14_455 ?
F2 K1 F1 57.96(6) . 21_565 ?
F2 K1 F1 57.96(6) 14_455 22_655 ?
F2 K1 F1 80.14(8) . 22_655 ?
F2 K1 F1 80.14(8) 14_455 21_565 ?
F2 K1 F2 74.01(10) 14_455 . ?
F2 K1 H11W 59(3) 14_455 14_455 ?
F2 K1 H11W 93(3) . 14_455 ?
Sc1 O1M H11M 123.8(10) . . ?
Sc1 O1M H12M 121.1(10) . . ?
H11M O1M H12M 109.6(15) . . ?
K1 O2M H21M 108.6(11) . . ?
K1 O2M H22M 110(2) . . ?
H21M O2M H22M 107(2) . . ?
H21M O2M H23M 101(2) . . ?
C1 O1 Sc1 91.09(7) . . ?
C6 O2 K1 133.27(7) . . ?
O1 C1 Sc1 60.26(6) . . ?
O1 C1 Sc1 60.26(6) 2_565 . ?
O1 C1 O1 120.51(12) . 2_565 ?
O1 C1 C2 119.74(6) . . ?
O1 C1 C2 119.74(6) 2_565 . ?
C2 C1 Sc1 180.0 . . ?
C3 C2 C1 121.76(6) . . ?
C3 C2 C1 121.76(6) 2_565 . ?
C3 C2 C3 116.48(12) 2_565 . ?
C4 C3 C2 121.44(10) . . ?
F1 C3 C2 121.13(9) . . ?
F1 C3 C4 117.40(9) . . ?
C3 C4 C5 122.27(10) . . ?
F2 C4 C3 117.88(9) . . ?
F2 C4 C5 119.83(9) . . ?
C4 C5 C4 116.10(13) 2_565 . ?
C4 C5 C6 121.95(6) . . ?
C4 C5 C6 121.95(6) 2_565 . ?
O2 C6 O2 127.84(13) . 2_565 ?
O2 C6 C5 116.08(6) . . ?
O2 C6 C5 116.08(6) 2_565 . ?
C3 F1 K1 131.74(7) . 21_565 ?
C4 F2 K1 132.88(6) . . ?
H11W O1W H11W 114(5) . 14_455 ?

loop_
_geom_bond_atom_site_label_1
_geom_bond_atom_site_label_2
_geom_bond_distance
_geom_bond_site_symmetry_2
_geom_bond_publ_flag
Sc1 O1M 2.1564(8) 2_565 ?
Sc1 O1M 2.1564(8) 3 ?
Sc1 O1M 2.1564(8) 4_565 ?
Sc1 O1M 2.1565(8) . yes
Sc1 O1 2.2802(7) 2_565 ?
Sc1 O1 2.2802(7) 3 ?
Sc1 O1 2.2802(7) 4_565 ?
Sc1 O1 2.2803(7) . yes
Sc1 C1 2.6256(13) 3 ?
Sc1 C1 2.6257(13) . yes
K1 O2M 2.772(3) . yes
K1 O2M 2.772(3) 14_455 ?
K1 O2 2.7217(8) . yes
K1 O2 2.7217(8) 14_455 ?
K1 F1 2.9980(19) 21_565 ?
K1 F1 2.9980(19) 22_655 ?
K1 F2 2.841(3) . yes
K1 F2 2.841(3) 14_455 ?
O1M H11M 0.856(9) . ?
O1M H12M 0.854(9) . ?
O2M H21M 0.853(9) . ?
O2M H22M 0.862(10) . ?
O2M H23M 0.854(10) . ?
O1 C1 1.2594(10) . ?
O2 C6 1.2490(10) . ?
C1 C2 1.5019(18) . ?
C2 C3 1.3920(12) . ?
C2 C3 1.3920(12) 2_565 ?
C3 C4 1.3856(14) . ?
C3 F1 1.3362(12) . ?
C4 C5 1.3858(12) . ?
C4 F2 1.3456(12) . ?
C5 C6 1.5291(18) . ?
O1W H11W 0.858(10) . ?
O1W H11W 0.858(10) 14_455 ?
